data_9005621
loop_
_publ_author_name
'Carraro, A.'

_publ_section_title
;
 Crystal chemistry of Cr-spinels from a suite of spinel peridotite mantle
 xenoliths from the Predazzo Area (Dolomites, Northern Italy)
 Sample: CRSP3
;
_journal_name_full 'European Journal of Mineralogy'
_journal_page_first 681
_journal_page_last 688
_journal_paper_doi 10.1127/0935-1221/2003/0015-0681
_journal_volume 15
_journal_year 2003
_chemical_compound_source 'Predazzo area, Dolomites, Northern Italy'
_chemical_formula_sum 'Al1.127 Cr0.811 Fe0.307 Mg0.741 Mn0.004 Ni0.004 O4 Si0.001 Ti0.005'
_chemical_name_mineral Spinel
_space_group_IT_number 227
_symmetry_space_group_name_Hall '-F 4vw 2vw 3'
_symmetry_space_group_name_H-M 'F d -3 m :2'
_cell_angle_alpha 90
_cell_angle_beta 90
_cell_angle_gamma 90
_cell_length_a 8.2139
_cell_length_b 8.2139
_cell_length_c 8.2139
_cell_formula_units_Z 8
_cell_volume 554.177
_database_code_amcsd 0007011
_exptl_crystal_density_diffrn 4.134
_cod_original_sg_symbol_H-M 'F d 3 m'
_cod_original_formula_sum 'Mg.741 Al1.127 Fe.307 Mn.004 Si.001 Cr.811 Ni.004 Ti.005 O4'
_cod_database_code 9005621

loop_
_space_group_symop_operation_xyz
x,y,z
x,1/2+y,1/2+z
1/2+x,y,1/2+z
1/2+x,1/2+y,z
3/4+z,1/2-x,1/4+y
3/4+z,-x,3/4+y
1/4+z,1/2-x,3/4+y
1/4+z,-x,1/4+y
3/4-y,1/2+z,1/4-x
3/4-y,+z,3/4-x
1/4-y,1/2+z,3/4-x
1/4-y,+z,1/4-x
3/4+x,1/2-y,1/4+z
3/4+x,-y,3/4+z
1/4+x,1/2-y,3/4+z
1/4+x,-y,1/4+z
3/4-z,1/2+x,1/4-y
3/4-z,+x,3/4-y
1/4-z,1/2+x,3/4-y
1/4-z,+x,1/4-y
3/4+y,1/2-z,1/4+x
3/4+y,-z,3/4+x
1/4+y,1/2-z,3/4+x
1/4+y,-z,1/4+x
3/4-x,1/2+y,1/4-z
3/4-x,+y,3/4-z
1/4-x,1/2+y,3/4-z
1/4-x,+y,1/4-z
1/2+x,3/4-z,1/4-y
1/2+x,1/4-z,3/4-y
+x,3/4-z,3/4-y
+x,1/4-z,1/4-y
1/2-z,3/4+y,1/4+x
1/2-z,1/4+y,3/4+x
-z,3/4+y,3/4+x
-z,1/4+y,1/4+x
1/2+y,3/4-x,1/4-z
1/2+y,1/4-x,3/4-z
+y,3/4-x,3/4-z
+y,1/4-x,1/4-z
1/2-x,3/4+z,1/4+y
1/2-x,1/4+z,3/4+y
-x,3/4+z,3/4+y
-x,1/4+z,1/4+y
1/2+z,3/4-y,1/4-x
1/2+z,1/4-y,3/4-x
+z,3/4-y,3/4-x
+z,1/4-y,1/4-x
1/2-y,3/4+x,1/4+z
1/2-y,1/4+x,3/4+z
-y,3/4+x,3/4+z
-y,1/4+x,1/4+z
x,1/2+z,1/2+y
x,+z,+y
1/2+x,1/2+z,+y
1/2+x,+z,1/2+y
-z,1/2-y,1/2-x
-z,-y,-x
1/2-z,1/2-y,-x
1/2-z,-y,1/2-x
y,1/2+x,1/2+z
y,+x,+z
1/2+y,1/2+x,+z
1/2+y,+x,1/2+z
-x,1/2-z,1/2-y
-x,-z,-y
1/2-x,1/2-z,-y
1/2-x,-z,1/2-y
z,1/2+y,1/2+x
z,+y,+x
1/2+z,1/2+y,+x
1/2+z,+y,1/2+x
-y,1/2-x,1/2-z
-y,-x,-z
1/2-y,1/2-x,-z
1/2-y,-x,1/2-z
3/4+z,1/4+x,1/2-y
3/4+z,3/4+x,-y
1/4+z,1/4+x,-y
1/4+z,3/4+x,1/2-y
3/4-y,1/4-z,1/2+x
3/4-y,3/4-z,+x
1/4-y,1/4-z,+x
1/4-y,3/4-z,1/2+x
3/4+x,1/4+y,1/2-z
3/4+x,3/4+y,-z
1/4+x,1/4+y,-z
1/4+x,3/4+y,1/2-z
3/4-z,1/4-x,1/2+y
3/4-z,3/4-x,+y
1/4-z,1/4-x,+y
1/4-z,3/4-x,1/2+y
3/4+y,1/4+z,1/2-x
3/4+y,3/4+z,-x
1/4+y,1/4+z,-x
1/4+y,3/4+z,1/2-x
3/4-x,1/4-y,1/2+z
3/4-x,3/4-y,+z
1/4-x,1/4-y,+z
1/4-x,3/4-y,1/2+z
-z,3/4+x,3/4+y
-z,1/4+x,1/4+y
1/2-z,3/4+x,1/4+y
1/2-z,1/4+x,3/4+y
y,3/4-z,3/4-x
y,1/4-z,1/4-x
1/2+y,3/4-z,1/4-x
1/2+y,1/4-z,3/4-x
-x,3/4+y,3/4+z
-x,1/4+y,1/4+z
1/2-x,3/4+y,1/4+z
1/2-x,1/4+y,3/4+z
z,3/4-x,3/4-y
z,1/4-x,1/4-y
1/2+z,3/4-x,1/4-y
1/2+z,1/4-x,3/4-y
-y,3/4+z,3/4+x
-y,1/4+z,1/4+x
1/2-y,3/4+z,1/4+x
1/2-y,1/4+z,3/4+x
x,3/4-y,3/4-z
x,1/4-y,1/4-z
1/2+x,3/4-y,1/4-z
1/2+x,1/4-y,3/4-z
1/4-x,1/2+z,3/4-y
1/4-x,+z,1/4-y
3/4-x,1/2+z,1/4-y
3/4-x,+z,3/4-y
1/4+z,1/2-y,3/4+x
1/4+z,-y,1/4+x
3/4+z,1/2-y,1/4+x
3/4+z,-y,3/4+x
1/4-y,1/2+x,3/4-z
1/4-y,+x,1/4-z
3/4-y,1/2+x,1/4-z
3/4-y,+x,3/4-z
1/4+x,1/2-z,3/4+y
1/4+x,-z,1/4+y
3/4+x,1/2-z,1/4+y
3/4+x,-z,3/4+y
1/4-z,1/2+y,3/4-x
1/4-z,+y,1/4-x
3/4-z,1/2+y,1/4-x
3/4-z,+y,3/4-x
1/4+y,1/2-x,3/4+z
1/4+y,-x,1/4+z
3/4+y,1/2-x,1/4+z
3/4+y,-x,3/4+z
3/4-x,3/4-z,y
3/4-x,1/4-z,1/2+y
1/4-x,3/4-z,1/2+y
1/4-x,1/4-z,y
3/4+z,3/4+y,-x
3/4+z,1/4+y,1/2-x
1/4+z,3/4+y,1/2-x
1/4+z,1/4+y,-x
3/4-y,3/4-x,z
3/4-y,1/4-x,1/2+z
1/4-y,3/4-x,1/2+z
1/4-y,1/4-x,z
3/4+x,3/4+z,-y
3/4+x,1/4+z,1/2-y
1/4+x,3/4+z,1/2-y
1/4+x,1/4+z,-y
3/4-z,3/4-y,x
3/4-z,1/4-y,1/2+x
1/4-z,3/4-y,1/2+x
1/4-z,1/4-y,x
3/4+y,3/4+x,-z
3/4+y,1/4+x,1/2-z
1/4+y,3/4+x,1/2-z
1/4+y,1/4+x,-z
-z,-x,-y
-z,1/2-x,1/2-y
1/2-z,-x,1/2-y
1/2-z,1/2-x,-y
y,z,x
y,1/2+z,1/2+x
1/2+y,z,1/2+x
1/2+y,1/2+z,x
-x,-y,-z
-x,1/2-y,1/2-z
1/2-x,-y,1/2-z
1/2-x,1/2-y,-z
z,x,y
z,1/2+x,1/2+y
1/2+z,x,1/2+y
1/2+z,1/2+x,y
-y,-z,-x
-y,1/2-z,1/2-x
1/2-y,-z,1/2-x
1/2-y,1/2-z,-x

loop_
_atom_site_label
_atom_site_fract_x
_atom_site_fract_y
_atom_site_fract_z
_atom_site_occupancy
_atom_site_U_iso_or_equiv
MgT 0.12500 0.12500 0.12500 0.65200 0.00640
AlT 0.12500 0.12500 0.12500 0.06900 0.00640
Fe2T 0.12500 0.12500 0.12500 0.24500 0.00640
Fe3T 0.12500 0.12500 0.12500 0.02900 0.00640
MnT 0.12500 0.12500 0.12500 0.00400 0.00640
SiT 0.12500 0.12500 0.12500 0.00100 0.00640
AlM 0.50000 0.50000 0.50000 0.52900 0.00430
CrM 0.50000 0.50000 0.50000 0.40550 0.00430
MgM 0.50000 0.50000 0.50000 0.04450 0.00430
Fe2M 0.50000 0.50000 0.50000 0.00750 0.00430
Fe3M 0.50000 0.50000 0.50000 0.00900 0.00430
NiM 0.50000 0.50000 0.50000 0.00200 0.00430
TiM 0.50000 0.50000 0.50000 0.00250 0.00430
O 0.26270 0.26270 0.26270 1.00000 0.00770

loop_
_cod_related_entry_id
_cod_related_entry_database
_cod_related_entry_code
1 AMCSD 0007011
